data_7009137
loop_
_publ_author_name
'Fei, Bao-Li'
'Sun, Wei-Yin'
'Yu, Kai-Bei'
'Tang, Wen-Xia'

_publ_section_title
;
 Construction of co-ordination networks of
 1,6-bis(4'-pyridyl)-2,5-diazahexane with silver(I) and copper(I).
 Structural diversity through change in metal ions and counter ions
;
_journal_issue 5
_journal_name_full 'Journal of the Chemical Society, Dalton Transactions'
_journal_page_first 805
_journal_paper_doi 10.1039/a908910a
_journal_year 2000
_chemical_formula_sum 'C7 H9 Ag0.5 N2.5 O1.5'
_chemical_formula_weight 206.10
_chemical_name_systematic
; 
 ? 
;
_space_group_IT_number 13
_symmetry_cell_setting monoclinic
_symmetry_space_group_name_Hall '-P 2yac'
_symmetry_space_group_name_H-M 'P 1 2/n 1'
_atom_sites_solution_hydrogens geom
_atom_sites_solution_primary patterson
_atom_sites_solution_secondary difmap
_audit_creation_method SHELXL-97
_cell_angle_alpha 90.00
_cell_angle_beta 91.490(10)
_cell_angle_gamma 90.00
_cell_formula_units_Z 4
_cell_length_a 8.8060(10)
_cell_length_b 9.0430(10)
_cell_length_c 10.2550(10)
_cell_measurement_reflns_used 31
_cell_measurement_temperature 295(2)
_cell_measurement_theta_max 15.87
_cell_measurement_theta_min 3.00
_cell_volume 816.36(15)
_computing_cell_refinement 'Siemens XSCANS'
_computing_data_collection 'Siemens XSCANS'
_computing_data_reduction 'Siemens SHELXTL'
_computing_molecular_graphics 'Siemens SHELXTL'
_computing_publication_material 'Siemens SHELXTL'
_computing_structure_refinement 'SHELXL-97 (Sheldrick, 1997)'
_computing_structure_solution 'SHELXS-97 (Sheldrick, 1990)'
_diffrn_ambient_temperature 295(2)
_diffrn_measured_fraction_theta_full 0.996
_diffrn_measured_fraction_theta_max 0.996
_diffrn_measurement_method '\w scans'
_diffrn_radiation_monochromator graphite
_diffrn_radiation_source 'normal-focus sealed tube'
_diffrn_radiation_type MoK\a
_diffrn_radiation_wavelength 0.71073
_diffrn_reflns_av_R_equivalents 0.0119
_diffrn_reflns_av_sigmaI/netI 0.0407
_diffrn_reflns_limit_h_max 11
_diffrn_reflns_limit_h_min 0
_diffrn_reflns_limit_k_max 11
_diffrn_reflns_limit_k_min 0
_diffrn_reflns_limit_l_max 13
_diffrn_reflns_limit_l_min -13
_diffrn_reflns_number 2212
_diffrn_reflns_theta_full 27.50
_diffrn_reflns_theta_max 27.50
_diffrn_reflns_theta_min 2.25
_diffrn_standards_decay_% 1.42
_diffrn_standards_interval_count 97
_diffrn_standards_number 3
_exptl_absorpt_coefficient_mu 1.256
_exptl_absorpt_correction_T_max 0.9872
_exptl_absorpt_correction_T_min 0.8034
_exptl_absorpt_correction_type empirical
_exptl_crystal_density_diffrn 1.677
_exptl_crystal_density_method 'not measured'
_exptl_crystal_F_000 416
_exptl_crystal_size_max 0.40
_exptl_crystal_size_mid 0.28
_exptl_crystal_size_min 0.12
_refine_diff_density_max 0.451
_refine_diff_density_min -0.321
_refine_diff_density_rms 0.067
_refine_ls_extinction_coef 0.0045(12)
_refine_ls_extinction_expression Fc^*^=kFc[1+0.001xFc^2^\l^3^/sin(2\q)]^-1/4^
_refine_ls_extinction_method SHELXL
_refine_ls_goodness_of_fit_ref 0.892
_refine_ls_hydrogen_treatment constr
_refine_ls_matrix_type full
_refine_ls_number_parameters 120
_refine_ls_number_reflns 1879
_refine_ls_number_restraints 3
_refine_ls_restrained_S_all 0.916
_refine_ls_R_factor_all 0.0570
_refine_ls_R_factor_gt 0.0354
_refine_ls_shift/su_max 0.000
_refine_ls_shift/su_mean 0.000
_refine_ls_structure_factor_coef Fsqd
_refine_ls_weighting_details 'calc w=1/[\s^2^(Fo^2^)+(0.0470P)^2^+0.0000P] where P=(Fo^2^+2Fc^2^)/3'
_refine_ls_weighting_scheme calc
_refine_ls_wR_factor_gt 0.0795
_refine_ls_wR_factor_ref 0.0858
_reflns_number_gt 1291
_reflns_number_total 1879
_reflns_threshold_expression >2sigma(I)
_cod_data_source_file a908910a.txt
_cod_data_source_block '[Ag(BPDH)]NO3'
_cod_depositor_comments
;
The following automatic conversions were performed:
'_symmetry_cell_setting' value 'Monoclinic' changed to 'monoclinic'
according to '/home/saulius/struct/CIF-dictionaries/cif_core.dic'
dictionary named 'cif_core.dic' version 2.4.1 from 2010-06-29.

Automatic conversion script
Id: cif_fix_enum 1527 2010-12-29 10:47:43Z saulius 

The following automatic conversions were performed:

'_refine_ls_hydrogen_treatment' value 'constra' was replaced with the
value 'constr' as specified in the replacement file
'src/cod-tools/trunk/data/replacement-values/replacement_values.lst'.

Automatic conversion script
Id: cif_fix_values 5376 2017-05-30 11:51:03Z andrius 
;
_cod_original_sg_symbol_H-M P2/n
_cod_original_formula_sum 'C7 H9 Ag0.50 N2.50 O1.50'
_cod_database_code 7009137

loop_
_symmetry_equiv_pos_as_xyz
'x, y, z'
'-x+1/2, y, -z+1/2'
'-x, -y, -z'
'x-1/2, -y, z-1/2'

loop_
_atom_site_label
_atom_site_type_symbol
_atom_site_fract_x
_atom_site_fract_y
_atom_site_fract_z
_atom_site_U_iso_or_equiv
_atom_site_adp_type
_atom_site_occupancy
_atom_site_symmetry_multiplicity
_atom_site_calc_flag
_atom_site_refinement_flags
_atom_site_disorder_assembly
_atom_site_disorder_group
Ag Ag -0.2500 0.56986(5) 0.7500 0.0608(2) Uani 1 2 d S . .
O1 O -0.223(4) 0.1518(15) 0.1327(8) 0.231(12) Uani 0.50 1 d PD . .
O2 O -0.171(2) 0.149(2) 0.3509(12) 0.217(14) Uani 0.50 1 d PD . .
O3 O -0.3820(5) 0.1132(10) 0.2762(14) 0.088(3) Uani 0.50 1 d PD . .
N1 N -0.5356(3) 0.5580(3) 0.3159(3) 0.0543(7) Uani 1 1 d . . .
N2 N -0.1543(3) 0.7807(3) 0.6325(3) 0.0545(7) Uani 1 1 d . . .
H2 H -0.0582 0.7964 0.6642 0.065 Uiso 1 1 calc R . .
N3 N -0.2500 0.1337(6) 0.2500 0.096(2) Uani 1 2 d SD . .
C1 C -0.4152(4) 0.4831(5) 0.3594(3) 0.0553(9) Uani 1 1 d . . .
H1 H -0.4162 0.3807 0.3512 0.066 Uiso 1 1 calc R . .
C2 C -0.2895(4) 0.5485(4) 0.4157(3) 0.0532(9) Uani 1 1 d . . .
H2 H -0.2093 0.4900 0.4462 0.064 Uiso 1 1 calc R . .
C3 C -0.2806(4) 0.6992(4) 0.4275(3) 0.0518(8) Uani 1 1 d . . .
C4 C -0.4038(5) 0.7792(5) 0.3805(4) 0.0640(10) Uani 1 1 d . . .
H4 H -0.4035 0.8820 0.3848 0.077 Uiso 1 1 calc R . .
C5 C -0.5269(4) 0.7053(4) 0.3271(4) 0.0622(10) Uani 1 1 d . . .
H5 H -0.6092 0.7611 0.2968 0.075 Uiso 1 1 calc R . .
C6 C -0.1438(4) 0.7746(5) 0.4886(4) 0.0627(10) Uani 1 1 d . . .
H6A H -0.0527 0.7212 0.4659 0.075 Uiso 1 1 calc R . .
H6B H -0.1361 0.8742 0.4544 0.075 Uiso 1 1 calc R . .
C7 C -0.2449(5) 0.9061(4) 0.6765(4) 0.0602(10) Uani 1 1 d . . .
H7A H -0.3463 0.9003 0.6374 0.072 Uiso 1 1 calc R . .
H7B H -0.1989 0.9977 0.6482 0.072 Uiso 1 1 calc R . .

loop_
_atom_site_aniso_label
_atom_site_aniso_U_11
_atom_site_aniso_U_22
_atom_site_aniso_U_33
_atom_site_aniso_U_23
_atom_site_aniso_U_13
_atom_site_aniso_U_12
Ag 0.0600(3) 0.0643(3) 0.0574(3) 0.000 -0.00927(18) 0.000
O1 0.35(3) 0.092(9) 0.25(2) 0.000(11) 0.16(3) -0.068(14)
O2 0.100(9) 0.26(2) 0.29(3) 0.14(2) -0.103(15) -0.076(13)
O3 0.029(3) 0.071(4) 0.163(8) 0.037(5) -0.005(4) -0.004(3)
N1 0.0506(16) 0.062(2) 0.0501(16) 0.0020(15) -0.0049(13) -0.0012(15)
N2 0.0442(16) 0.0668(19) 0.0523(16) 0.0009(15) -0.0029(13) -0.0028(14)
N3 0.095(6) 0.042(3) 0.150(7) 0.000 0.003(5) 0.000
C1 0.058(2) 0.060(2) 0.048(2) -0.0027(17) 0.0030(17) 0.0022(18)
C2 0.0474(19) 0.066(3) 0.0460(18) 0.0005(17) 0.0011(15) 0.0076(18)
C3 0.0493(19) 0.069(2) 0.0371(17) 0.0059(17) 0.0012(15) -0.0053(18)
C4 0.069(3) 0.059(2) 0.063(2) 0.0079(19) -0.010(2) -0.006(2)
C5 0.057(2) 0.060(2) 0.068(2) 0.008(2) -0.0159(18) 0.0002(19)
C6 0.052(2) 0.082(3) 0.054(2) 0.002(2) 0.0025(17) -0.012(2)
C7 0.062(2) 0.061(2) 0.057(2) 0.0056(18) -0.0004(18) -0.0018(19)

loop_
_atom_type_symbol
_atom_type_description
_atom_type_scat_dispersion_real
_atom_type_scat_dispersion_imag
_atom_type_scat_source
C C 0.0033 0.0016 'International Tables Vol C Tables 4.2.6.8 and 6.1.1.4'
H H 0.0000 0.0000 'International Tables Vol C Tables 4.2.6.8 and 6.1.1.4'
N N 0.0061 0.0033 'International Tables Vol C Tables 4.2.6.8 and 6.1.1.4'
O O 0.0106 0.0060 'International Tables Vol C Tables 4.2.6.8 and 6.1.1.4'
Ag Ag -0.8971 1.1015 'International Tables Vol C Tables 4.2.6.8 and 6.1.1.4'

loop_
_geom_angle_atom_site_label_1
_geom_angle_atom_site_label_2
_geom_angle_atom_site_label_3
_geom_angle
_geom_angle_site_symmetry_1
_geom_angle_site_symmetry_3
_geom_angle_publ_flag
N1 Ag N1 119.65(15) 3_466 4_666 ?
N1 Ag N2 104.40(10) 3_466 2_456 ?
N1 Ag N2 122.94(10) 4_666 2_456 ?
N1 Ag N2 122.94(10) 3_466 . ?
N1 Ag N2 104.40(10) 4_666 . ?
N2 Ag N2 75.93(14) 2_456 . ?
O2 O1 N3 67.2(7) 2_455 . ?
O2 O1 O3 122.1(8) 2_455 2_455 ?
N3 O1 O3 55.9(6) . 2_455 ?
O1 O2 N3 67.3(7) 2_455 . ?
O1 O2 O3 120.4(10) 2_455 2_455 ?
N3 O2 O3 53.4(5) . 2_455 ?
N3 O3 O1 58.0(6) . 2_455 ?
N3 O3 O2 55.3(4) . 2_455 ?
O1 O3 O2 110.0(7) 2_455 2_455 ?
C1 N1 C5 115.9(3) . . ?
C1 N1 Ag 119.0(2) . 3_466 ?
C5 N1 Ag 124.7(2) . 3_466 ?
C7 N2 C6 112.6(3) . . ?
C7 N2 Ag 104.9(2) . . ?
C6 N2 Ag 119.9(2) . . ?
O3 N3 O3 162.5(11) . 2_455 ?
O3 N3 O2 110.8(7) . . ?
O3 N3 O2 71.3(8) 2_455 . ?
O3 N3 O2 71.3(8) . 2_455 ?
O3 N3 O2 110.8(7) 2_455 2_455 ?
O2 N3 O2 166.9(19) . 2_455 ?
O3 N3 O1 66.1(11) . 2_455 ?
O3 N3 O1 116.4(11) 2_455 2_455 ?
O2 N3 O1 45.4(11) . 2_455 ?
O2 N3 O1 132.2(11) 2_455 2_455 ?
O3 N3 O1 116.4(11) . . ?
O3 N3 O1 66.1(11) 2_455 . ?
O2 N3 O1 132.2(11) . . ?
O2 N3 O1 45.4(11) 2_455 . ?
O1 N3 O1 164.8(15) 2_455 . ?
N1 C1 C2 123.5(4) . . ?
C1 C2 C3 120.7(3) . . ?
C2 C3 C4 116.6(3) . . ?
C2 C3 C6 122.0(3) . . ?
C4 C3 C6 121.4(4) . . ?
C5 C4 C3 119.2(4) . . ?
N1 C5 C4 124.1(4) . . ?
N2 C6 C3 111.1(3) . . ?
N2 C7 C7 110.7(3) . 2_456 ?

loop_
_geom_bond_atom_site_label_1
_geom_bond_atom_site_label_2
_geom_bond_distance
_geom_bond_site_symmetry_2
_geom_bond_publ_flag
Ag N1 2.301(3) 3_466 ?
Ag N1 2.301(3) 4_666 ?
Ag N2 2.418(3) 2_456 ?
Ag N2 2.418(3) . ?
O1 O2 0.96(2) 2_455 ?
O1 N3 1.244(5) . ?
O1 O3 1.34(2) 2_455 ?
O2 O1 0.96(2) 2_455 ?
O2 N3 1.242(5) . ?
O2 O3 1.432(15) 2_455 ?
O3 N3 1.214(4) . ?
O3 O1 1.34(2) 2_455 ?
O3 O2 1.432(15) 2_455 ?
N1 C1 1.325(5) . ?
N1 C5 1.339(5) . ?
N1 Ag 2.301(3) 3_466 ?
N2 C7 1.465(5) . ?
N2 C6 1.482(5) . ?
N3 O3 1.214(4) 2_455 ?
N3 O2 1.242(5) 2_455 ?
N3 O1 1.244(5) 2_455 ?
C1 C2 1.370(5) . ?
C2 C3 1.371(5) . ?
C3 C4 1.380(5) . ?
C3 C6 1.507(5) . ?
C4 C5 1.375(5) . ?
C7 C7 1.513(7) 2_456 ?

loop_
_geom_torsion_atom_site_label_1
_geom_torsion_atom_site_label_2
_geom_torsion_atom_site_label_3
_geom_torsion_atom_site_label_4
_geom_torsion
_geom_torsion_site_symmetry_1
_geom_torsion_site_symmetry_2
_geom_torsion_site_symmetry_3
_geom_torsion_site_symmetry_4
_geom_torsion_publ_flag
N1 Ag N2 C7 82.2(2) 3_466 . . . ?
N1 Ag N2 C7 -137.0(2) 4_666 . . . ?
N2 Ag N2 C7 -16.04(17) 2_456 . . . ?
N1 Ag N2 C6 -45.5(3) 3_466 . . . ?
N1 Ag N2 C6 95.3(3) 4_666 . . . ?
N2 Ag N2 C6 -143.8(3) 2_456 . . . ?
O1 O3 N3 O3 102.4(7) 2_455 . . 2_455 ?
O2 O3 N3 O3 -100.0(10) 2_455 . . 2_455 ?
O1 O3 N3 O2 8.6(13) 2_455 . . . ?
O2 O3 N3 O2 166(2) 2_455 . . . ?
O1 O3 N3 O2 -157.6(11) 2_455 . . 2_455 ?
O2 O3 N3 O1 157.6(11) 2_455 . . 2_455 ?
O1 O3 N3 O1 -163.5(16) 2_455 . . . ?
O2 O3 N3 O1 -5.9(18) 2_455 . . . ?
O1 O2 N3 O3 -11.1(17) 2_455 . . . ?
O3 O2 N3 O3 161.5(11) 2_455 . . . ?
O1 O2 N3 O3 -173(2) 2_455 . . 2_455 ?
O1 O2 N3 O2 85.8(16) 2_455 . . 2_455 ?
O3 O2 N3 O2 -101.6(7) 2_455 . . 2_455 ?
O3 O2 N3 O1 173(2) 2_455 . . 2_455 ?
O1 O2 N3 O1 159(2) 2_455 . . . ?
O3 O2 N3 O1 -28.1(13) 2_455 . . . ?
O2 O1 N3 O3 8(2) 2_455 . . . ?
O3 O1 N3 O3 -160.8(13) 2_455 . . . ?
O2 O1 N3 O3 168.6(17) 2_455 . . 2_455 ?
O2 O1 N3 O2 -162(3) 2_455 . . . ?
O3 O1 N3 O2 29.2(15) 2_455 . . . ?
O3 O1 N3 O2 -168.6(17) 2_455 . . 2_455 ?
O2 O1 N3 O1 -88.2(17) 2_455 . . 2_455 ?
O3 O1 N3 O1 103.1(6) 2_455 . . 2_455 ?
C5 N1 C1 C2 1.6(5) . . . . ?
Ag N1 C1 C2 -171.6(3) 3_466 . . . ?
N1 C1 C2 C3 -1.5(6) . . . . ?
C1 C2 C3 C4 0.2(5) . . . . ?
C1 C2 C3 C6 -179.8(3) . . . . ?
C2 C3 C4 C5 0.9(5) . . . . ?
C6 C3 C4 C5 -179.1(3) . . . . ?
C1 N1 C5 C4 -0.5(6) . . . . ?
Ag N1 C5 C4 172.3(3) 3_466 . . . ?
C3 C4 C5 N1 -0.7(6) . . . . ?
C7 N2 C6 C3 -83.6(4) . . . . ?
Ag N2 C6 C3 40.6(4) . . . . ?
C2 C3 C6 N2 -84.9(4) . . . . ?
C4 C3 C6 N2 95.1(4) . . . . ?
C6 N2 C7 C7 178.9(3) . . . 2_456 ?
Ag N2 C7 C7 46.9(4) . . . 2_456 ?
